data_8101219
loop_
_publ_author_name
'Ramos Silva, M.'
'Matos Beja, A.'
'Paix\~ao, J. A.'
'Alte da Veiga, L.'

_publ_section_title
;
Crystal structure of L-argininium hexafluorovanadate trihydrate, 
(C~6~H~15~N~4~O~2~)~3~VF~6~ &#x00B7; 3H~2~O
;
_journal_issue 1
_journal_name_full 'Zeitschrift f\"ur Kristallographie - New Crystal Structures'
_journal_page_first 178
_journal_page_last 180
_journal_volume 215
_journal_year 2000
_chemical_formula_moiety '3(C6 H15 N4 O2), F6 V, 3(H2 O)'
_chemical_formula_structural '(C6 H15 N4 O2)3 V F6 . 3(H2 O)'
_chemical_formula_sum 'C18 H51 F6 N12 O9 V'
_chemical_formula_weight 744.65
_space_group_IT_number 4
_symmetry_cell_setting monoclinic
_symmetry_space_group_name_Hall 'P 2yb'
_symmetry_space_group_name_H-M 'P 1 21 1'
_cell_angle_alpha 90.00
_cell_angle_beta 96.956(12)
_cell_angle_gamma 90.00
_cell_formula_units_Z 2
_cell_length_a 10.8049(15)
_cell_length_b 9.0496(15)
_cell_length_c 17.030(2)
_cell_measurement_temperature 293(2)
_cell_volume 1652.9(4)
_diffrn_ambient_temperature 293(2)
_exptl_crystal_density_diffrn 1.496
_cod_original_sg_symbol_H-M 'P 21'
_cod_database_code 8101219

loop_
_symmetry_equiv_pos_as_xyz
'x, y, z'
'-x, y+1/2, -z'

loop_
_atom_site_label
_atom_site_type_symbol
_atom_site_fract_x
_atom_site_fract_y
_atom_site_fract_z
_atom_site_U_iso_or_equiv
_atom_site_adp_type
_atom_site_occupancy
_atom_site_symmetry_multiplicity
_atom_site_Wyckoff_symbol
_atom_site_calc_flag
_atom_site_refinement_flags
_atom_site_disorder_assembly
_atom_site_disorder_group
V1 V -0.49986(4) -0.28786(5) -0.74613(2) 0.02691(9) Uani 1 2 a d . . .
F1 F -0.52649(17) -0.43996(19) -0.81841(9) 0.0483(4) Uani 1 2 a d . . .
F2 F -0.48080(15) -0.12140(17) -0.67533(8) 0.0407(3) Uani 1 2 a d . . .
F3 F -0.60280(12) -0.37644(18) -0.67809(8) 0.0368(3) Uani 1 2 a d . . .
F4 F -0.64911(11) -0.18578(17) -0.79884(8) 0.0343(3) Uani 1 2 a d . . .
F5 F -0.40623(12) -0.17668(18) -0.81591(8) 0.0351(3) Uani 1 2 a d . . .
F6 F -0.35660(13) -0.3677(2) -0.69663(9) 0.0488(4) Uani 1 2 a d . . .
N1A N -0.38463(18) -0.4534(3) -0.94243(11) 0.0349(5) Uani 1 2 a d . . .
H1A1 H -0.4385 -0.4498 -0.9092 0.042 Uiso 1 2 a calc R . .
H1A2 H -0.3103 -0.4207 -0.9292 0.042 Uiso 1 2 a calc R . .
N2A N -0.33113(19) -0.5106(3) -1.06406(12) 0.0394(5) Uani 1 2 a d . . .
H2A1 H -0.3498 -0.5449 -1.1111 0.047 Uiso 1 2 a calc R . .
H2A2 H -0.2574 -0.4772 -1.0495 0.047 Uiso 1 2 a calc R . .
C1A C -0.4161(2) -0.5091(3) -1.01393(13) 0.0277(5) Uani 1 2 a d . . .
N3A N -0.52875(17) -0.5611(3) -1.03768(11) 0.0325(5) Uani 1 2 a d . . .
H3A H -0.5432 -0.5885 -1.0863 0.039 Uiso 1 2 a calc R . .
N4A N -0.87583(16) -0.2963(3) -0.84692(10) 0.0316(4) Uani 1 2 a d . . .
H4A1 H -0.8954 -0.3674 -0.8144 0.047 Uiso 1 2 a calc R . .
H4A2 H -0.9185 -0.2149 -0.8387 0.047 Uiso 1 2 a calc R . .
H4A3 H -0.7945 -0.2775 -0.8377 0.047 Uiso 1 2 a calc R . .
C2A C -0.6310(2) -0.5765(3) -0.98964(14) 0.0315(5) Uani 1 2 a d . . .
H2A3 H -0.5967 -0.6056 -0.9366 0.038 Uiso 1 2 a calc R . .
H2A4 H -0.6852 -0.6555 -1.0115 0.038 Uiso 1 2 a calc R . .
C3A C -0.7090(2) -0.4377(3) -0.98414(14) 0.0344(5) Uani 1 2 a d . . .
H3A1 H -0.7302 -0.3956 -1.0364 0.041 Uiso 1 2 a calc R . .
H3A2 H -0.6617 -0.3649 -0.9512 0.041 Uiso 1 2 a calc R . .
C4A C -0.8275(2) -0.4772(3) -0.94872(15) 0.0353(5) Uani 1 2 a d . . .
H4A3 H -0.8046 -0.5319 -0.9001 0.042 Uiso 1 2 a calc R . .
H4A4 H -0.8774 -0.5423 -0.9852 0.042 Uiso 1 2 a calc R . .
C5A C -0.90772(18) -0.3454(3) -0.93059(13) 0.0290(5) Uani 1 2 a d . . .
H5A H -0.8899 -0.2637 -0.9652 0.035 Uiso 1 2 a calc R . .
C6A C -1.04796(19) -0.3800(3) -0.94620(13) 0.0327(5) Uani 1 2 a d . . .
O1A O -1.11231(14) -0.3709(3) -0.89067(9) 0.0409(4) Uani 1 2 a d . . .
O2A O -1.08626(16) -0.4126(4) -1.01561(11) 0.0617(7) Uani 1 2 a d . . .
N1B N -1.6585(2) -0.6748(2) -0.76585(15) 0.0404(5) Uani 1 2 a d . . .
H1B1 H -1.6063 -0.6167 -0.7846 0.048 Uiso 1 2 a calc R . .
H1B2 H -1.7304 -0.6424 -0.7572 0.048 Uiso 1 2 a calc R . .
N2B N -1.71017(19) -0.9019(3) -0.72209(15) 0.0451(6) Uani 1 2 a d . . .
H2B1 H -1.6918 -0.9930 -0.7121 0.054 Uiso 1 2 a calc R . .
H2B2 H -1.7818 -0.8680 -0.7137 0.054 Uiso 1 2 a calc R . .
N3B N -1.51948(18) -0.8700(2) -0.76234(14) 0.0392(5) Uani 1 2 a d . . .
H3B H -1.5048 -0.9593 -0.7466 0.047 Uiso 1 2 a calc R . .
N4B N -1.12821(17) -0.4442(2) -0.72727(12) 0.0296(4) Uani 1 2 a d . . .
H4B1 H -1.1124 -0.4166 -0.7752 0.044 Uiso 1 2 a calc R . .
H4B2 H -1.0758 -0.3987 -0.6908 0.044 Uiso 1 2 a calc R . .
H4B3 H -1.2062 -0.4200 -0.7209 0.044 Uiso 1 2 a calc R . .
C1B C -1.6281(2) -0.8138(3) -0.75039(15) 0.0298(5) Uani 1 2 a d . . .
C2B C -1.4220(2) -0.7969(3) -0.79936(15) 0.0356(5) Uani 1 2 a d . . .
H2B3 H -1.4592 -0.7209 -0.8348 0.043 Uiso 1 2 a calc R . .
H2B4 H -1.3825 -0.8683 -0.8308 0.043 Uiso 1 2 a calc R . .
C3B C -1.3244(2) -0.7278(3) -0.74047(16) 0.0381(6) Uani 1 2 a d . . .
H3B1 H -1.3031 -0.7960 -0.6970 0.046 Uiso 1 2 a calc R . .
H3B2 H -1.3582 -0.6391 -0.7193 0.046 Uiso 1 2 a calc R . .
C4B C -1.2076(2) -0.6886(3) -0.77642(15) 0.0347(5) Uani 1 2 a d . . .
H4B3 H -1.2300 -0.6274 -0.8227 0.042 Uiso 1 2 a calc R . .
H4B4 H -1.1700 -0.7785 -0.7936 0.042 Uiso 1 2 a calc R . .
C5B C -1.11207(19) -0.6064(3) -0.71883(13) 0.0274(5) Uani 1 2 a d . . .
H5B H -1.1270 -0.6332 -0.6650 0.033 Uiso 1 2 a calc R . .
C6B C -0.9786(2) -0.6515(3) -0.72900(14) 0.0298(5) Uani 1 2 a d . . .
O1B O -0.95192(16) -0.7838(2) -0.71203(12) 0.0451(4) Uani 1 2 a d . . .
O2B O -0.90751(15) -0.5591(2) -0.75285(12) 0.0432(5) Uani 1 2 a d . . .
N4C N -0.9647(2) -0.5230(4) -0.38707(13) 0.0527(7) Uani 1 2 a d . B .
H4C1 H -0.9864 -0.6115 -0.4069 0.079 Uiso 1 2 a calc R . .
H4C2 H -1.0301 -0.4806 -0.3692 0.079 Uiso 1 2 a calc R . .
H4C3 H -0.9034 -0.5329 -0.3475 0.079 Uiso 1 2 a calc R . .
C3C C -0.7839(3) -0.6127(4) -0.5104(2) 0.0586(8) Uani 1 2 a d . . .
H3C1 H -0.7923 -0.6918 -0.4730 0.070 Uiso 1 2 a calc R A 1
H3C2 H -0.8544 -0.6195 -0.5514 0.070 Uiso 1 2 a calc R A 1
C4C C -0.7927(3) -0.4671(4) -0.46774(18) 0.0497(7) Uani 1 2 a d . B .
H4C3 H -0.7376 -0.4706 -0.4184 0.060 Uiso 1 2 a calc R . .
H4C4 H -0.7633 -0.3890 -0.4998 0.060 Uiso 1 2 a calc R . .
C5C C -0.9213(3) -0.4289(4) -0.45008(15) 0.0443(6) Uani 1 2 a d . . .
H5C H -0.9181 -0.3271 -0.4304 0.053 Uiso 1 2 a calc R B .
C6C C -1.0203(2) -0.4332(3) -0.52271(14) 0.0379(6) Uani 1 2 a d . B .
O1C O -0.99864(18) -0.3511(3) -0.57949(11) 0.0454(4) Uani 1 2 a d . . .
O2C O -1.1115(2) -0.5151(3) -0.52106(13) 0.0601(6) Uani 1 2 a d . . .
O3 O -0.1753(2) -0.1075(3) -0.75090(13) 0.0519(5) Uani 1 2 a d . . .
H1O3 H -0.147(4) -0.098(6) -0.788(3) 0.078 Uiso 1 2 a d . . .
H2O3 H -0.260(4) -0.128(5) -0.773(2) 0.078 Uiso 1 2 a d . . .
O4 O -0.8292(2) -0.2248(3) -0.67218(15) 0.0569(6) Uani 1 2 a d . . .
H1O4 H -0.784(4) -0.282(6) -0.678(3) 0.085 Uiso 1 2 a d . . .
H2O4 H -0.873(4) -0.272(6) -0.646(3) 0.085 Uiso 1 2 a d . . .
O5 O 0.0081(2) -0.0008(3) -0.84581(12) 0.0491(5) Uani 1 2 a d . . .
H1O5 H 0.022(4) 0.034(5) -0.886(2) 0.074 Uiso 1 2 a d . . .
H2O5 H 0.036(3) 0.077(5) -0.809(2) 0.074 Uiso 1 2 a d . . .
N1Ca N -0.3592(6) -0.4987(8) -0.5587(3) 0.0505(16) Uani 0.456(5) 2 a d P B 1
H1C1 H -0.2794 -0.5035 -0.5488 0.061 Uiso 0.456(5) 2 a calc PR B 1
H1C2 H -0.3929 -0.4478 -0.5983 0.061 Uiso 0.456(5) 2 a calc PR B 1
N2Ca N -0.3923(8) -0.6449(12) -0.4553(5) 0.056(2) Uani 0.456(5) 2 a d P B 1
H2C1 H -0.4368 -0.7026 -0.4299 0.067 Uiso 0.456(5) 2 a calc PR B 1
H2C2 H -0.3134 -0.6377 -0.4412 0.067 Uiso 0.456(5) 2 a calc PR B 1
N3Ca N -0.5608(4) -0.5670(7) -0.5432(3) 0.0457(15) Uani 0.456(5) 2 a d P B 1
H3C H -0.5684 -0.4909 -0.5736 0.055 Uiso 0.456(5) 2 a calc PR B 1
C1Ca C -0.4383(13) -0.577(2) -0.5079(11) 0.056(6) Uani 0.456(5) 2 a d P B 1
C2Ca C -0.6742(12) -0.638(2) -0.5457(6) 0.069(4) Uani 0.456(5) 2 a d P B 1
H2C3 H -0.6517 -0.7384 -0.5305 0.083 Uiso 0.456(5) 2 a calc PR B 1
H2C4 H -0.7036 -0.6423 -0.6018 0.083 Uiso 0.456(5) 2 a calc PR B 1
N1Cb N -0.4293(5) -0.5444(7) -0.5767(3) 0.0503(14) Uani 0.544(5) 2 a d P B 2
H1C3 H -0.4911 -0.5356 -0.6133 0.060 Uiso 0.544(5) 2 a calc PR B 2
H1C4 H -0.3550 -0.5240 -0.5867 0.060 Uiso 0.544(5) 2 a calc PR B 2
N2Cb N -0.3478(6) -0.6001(12) -0.4507(5) 0.062(2) Uani 0.544(5) 2 a d P B 2
H2C3 H -0.2723 -0.5804 -0.4582 0.075 Uiso 0.544(5) 2 a calc PR B 2
H2C4 H -0.3641 -0.6296 -0.4051 0.075 Uiso 0.544(5) 2 a calc PR B 2
N3Cb N -0.5575(4) -0.6218(6) -0.4861(2) 0.0440(13) Uani 0.544(5) 2 a d P B 2
H3C3 H -0.5578 -0.6166 -0.4357 0.053 Uiso 0.544(5) 2 a calc PR B 2
C1Cb C -0.4461(11) -0.5838(14) -0.5140(8) 0.037(3) Uani 0.544(5) 2 a d P B 2
C2Cb C -0.6523(9) -0.6605(10) -0.5228(6) 0.053(2) Uani 0.544(5) 2 a d P B 2
H2C5 H -0.6523 -0.7675 -0.5192 0.064 Uiso 0.544(5) 2 a calc PR B 2
H2C6 H -0.6440 -0.6373 -0.5775 0.064 Uiso 0.544(5) 2 a calc PR B 2

loop_
_atom_site_aniso_label
_atom_site_aniso_U_11
_atom_site_aniso_U_22
_atom_site_aniso_U_33
_atom_site_aniso_U_23
_atom_site_aniso_U_13
_atom_site_aniso_U_12
V1 0.03213(17) 0.02241(15) 0.02685(17) 0.00082(15) 0.00622(12) 0.00279(15)
F1 0.0754(11) 0.0338(8) 0.0397(8) -0.0098(7) 0.0237(7) -0.0143(8)
F2 0.0680(9) 0.0301(7) 0.0234(6) -0.0042(6) 0.0028(6) -0.0034(7)
F3 0.0373(7) 0.0407(9) 0.0350(7) 0.0109(6) 0.0147(5) 0.0007(6)
F4 0.0255(6) 0.0377(8) 0.0377(7) 0.0121(6) -0.0046(5) -0.0011(6)
F5 0.0333(6) 0.0449(8) 0.0276(6) 0.0132(6) 0.0051(5) -0.0060(6)
F6 0.0340(7) 0.0605(11) 0.0541(9) 0.0255(9) 0.0138(6) 0.0158(8)
N1A 0.0298(9) 0.0507(13) 0.0244(9) -0.0116(9) 0.0043(7) -0.0051(10)
N2A 0.0306(9) 0.0597(15) 0.0291(10) -0.0148(10) 0.0084(8) -0.0049(10)
C1A 0.0278(10) 0.0290(12) 0.0261(11) -0.0028(9) 0.0021(8) 0.0054(9)
N3A 0.0263(9) 0.0474(13) 0.0244(9) -0.0145(9) 0.0050(7) 0.0017(9)
N4A 0.0238(8) 0.0381(10) 0.0324(9) -0.0026(10) 0.0015(6) -0.0043(9)
C2A 0.0271(11) 0.0355(13) 0.0324(12) -0.0069(10) 0.0050(9) 0.0005(10)
C3A 0.0283(11) 0.0398(13) 0.0365(12) -0.0006(11) 0.0099(9) 0.0033(10)
C4A 0.0273(11) 0.0369(13) 0.0432(13) -0.0026(11) 0.0112(10) -0.0015(10)
C5A 0.0227(9) 0.0367(12) 0.0284(11) -0.0015(10) 0.0063(8) -0.0014(9)
C6A 0.0214(9) 0.0445(14) 0.0324(11) -0.0030(10) 0.0048(8) -0.0021(10)
O1A 0.0238(7) 0.0674(13) 0.0325(8) -0.0038(9) 0.0074(6) -0.0033(8)
O2A 0.0308(8) 0.120(2) 0.0342(9) -0.0203(12) 0.0034(7) -0.0115(12)
N1B 0.0288(9) 0.0238(10) 0.0701(15) 0.0067(11) 0.0124(10) 0.0034(8)
N2B 0.0303(10) 0.0265(11) 0.0808(16) 0.0081(12) 0.0167(10) 0.0009(9)
N3B 0.0255(9) 0.0212(10) 0.0713(15) 0.0074(10) 0.0078(9) -0.0006(8)
N4B 0.0230(8) 0.0318(10) 0.0347(10) -0.0028(8) 0.0059(7) 0.0049(8)
C1B 0.0242(10) 0.0217(13) 0.0431(12) -0.0004(9) 0.0020(9) -0.0014(8)
C2B 0.0249(10) 0.0324(12) 0.0499(13) -0.0014(12) 0.0060(9) -0.0006(11)
C3B 0.0304(11) 0.0411(13) 0.0435(14) -0.0010(12) 0.0069(10) -0.0080(11)
C4B 0.0271(10) 0.0388(13) 0.0384(12) -0.0059(11) 0.0042(9) -0.0055(10)
C5B 0.0225(9) 0.0297(12) 0.0310(10) -0.0001(9) 0.0070(8) -0.0010(9)
C6B 0.0247(10) 0.0302(12) 0.0348(11) 0.0004(10) 0.0045(8) 0.0010(9)
O1B 0.0340(8) 0.0330(9) 0.0712(12) 0.0099(10) 0.0175(8) 0.0071(8)
O2B 0.0252(8) 0.0369(10) 0.0702(12) 0.0116(9) 0.0170(8) 0.0022(7)
N4C 0.0470(12) 0.0797(19) 0.0311(11) 0.0060(12) 0.0044(9) 0.0128(13)
C3C 0.0418(15) 0.0535(18) 0.078(2) -0.0169(17) -0.0027(15) 0.0058(14)
C4C 0.0473(15) 0.0539(18) 0.0459(15) -0.0054(14) -0.0027(12) -0.0053(14)
C5C 0.0492(14) 0.0518(17) 0.0309(12) -0.0077(12) 0.0013(11) 0.0058(13)
C6C 0.0429(13) 0.0391(14) 0.0314(12) -0.0031(11) 0.0033(10) 0.0095(12)
O1C 0.0481(10) 0.0519(11) 0.0365(9) 0.0033(9) 0.0061(8) 0.0037(9)
O2C 0.0559(12) 0.0748(16) 0.0474(11) 0.0102(12) -0.0025(9) -0.0160(12)
O3 0.0425(11) 0.0719(15) 0.0401(10) -0.0020(11) 0.0004(8) -0.0162(11)
O4 0.0503(12) 0.0549(13) 0.0685(14) -0.0010(12) 0.0199(10) 0.0036(11)
O5 0.0611(12) 0.0496(13) 0.0381(10) -0.0001(9) 0.0125(9) -0.0063(10)
N1Ca 0.039(3) 0.069(4) 0.045(3) 0.018(3) 0.006(2) -0.001(3)
N2Ca 0.041(4) 0.093(7) 0.033(3) 0.030(4) 0.003(3) 0.010(4)
N3Ca 0.035(3) 0.054(3) 0.048(3) 0.021(3) 0.005(2) 0.003(2)
C1Ca 0.031(6) 0.081(11) 0.059(9) -0.026(7) 0.021(6) -0.005(6)
C2Ca 0.037(5) 0.141(12) 0.028(4) 0.001(5) -0.005(3) 0.003(5)
N1Cb 0.047(3) 0.072(3) 0.036(2) 0.019(2) 0.020(2) 0.009(3)
N2Cb 0.035(4) 0.108(7) 0.044(3) 0.014(4) 0.007(3) 0.000(3)
N3Cb 0.037(2) 0.074(3) 0.0211(19) 0.015(2) 0.0048(16) 0.000(2)
C1Cb 0.040(6) 0.035(5) 0.031(5) 0.000(4) -0.013(4) 0.016(4)
C2Cb 0.035(4) 0.051(4) 0.077(7) -0.029(4) 0.017(4) -0.004(3)

loop_
_geom_bond_atom_site_label_1
_geom_bond_atom_site_label_2
_geom_bond_distance
_geom_bond_site_symmetry_2
_geom_bond_publ_flag
V1 F6 1.8201(15) . ?
V1 F1 1.8457(16) . ?
V1 F3 1.8800(13) . ?
V1 F2 1.9249(15) . ?
V1 F5 1.9336(14) . ?
V1 F4 1.9772(13) . ?
N1A C1A 1.324(3) . ?
N1A H1A1 0.8600 . ?
N1A H1A2 0.8600 . ?
N2A C1A 1.327(3) . ?
N2A H2A1 0.8600 . ?
N2A H2A2 0.8600 . ?
C1A N3A 1.322(3) . ?
N3A C2A 1.459(3) . ?
N3A H3A 0.8600 . ?
N4A C5A 1.493(3) . ?
N4A H4A1 0.8900 . ?
N4A H4A2 0.8900 . ?
N4A H4A3 0.8900 . ?
C2A C3A 1.522(4) . ?
C2A H2A3 0.9700 . ?
C2A H2A4 0.9700 . ?
C3A C4A 1.522(3) . ?
C3A H3A1 0.9700 . ?
C3A H3A2 0.9700 . ?
C4A C5A 1.528(3) . ?
C4A H4A3 0.9700 . ?
C4A H4A4 0.9700 . ?
C5A C6A 1.538(3) . ?
C5A H5A 0.9800 . ?
C6A O2A 1.240(3) . ?
C6A O1A 1.242(3) . ?
N1B C1B 1.318(3) . ?
N1B H1B1 0.8600 . ?
N1B H1B2 0.8600 . ?
N2B C1B 1.326(3) . ?
N2B H2B1 0.8600 . ?
N2B H2B2 0.8600 . ?
N3B C1B 1.318(3) . ?
N3B C2B 1.452(3) . ?
N3B H3B 0.8600 . ?
N4B C5B 1.483(3) . ?
N4B H4B1 0.8900 . ?
N4B H4B2 0.8900 . ?
N4B H4B3 0.8900 . ?
C2B C3B 1.501(3) . ?
C2B H2B3 0.9700 . ?
C2B H2B4 0.9700 . ?
C3B C4B 1.509(3) . ?
C3B H3B1 0.9700 . ?
C3B H3B2 0.9700 . ?
C4B C5B 1.528(3) . ?
C4B H4B3 0.9700 . ?
C4B H4B4 0.9700 . ?
C5B C6B 1.529(3) . ?
C5B H5B 0.9800 . ?
C6B O2B 1.237(3) . ?
C6B O1B 1.256(3) . ?
N4C C5C 1.489(4) . ?
N4C H4C1 0.8900 . ?
N4C H4C2 0.8900 . ?
N4C H4C3 0.8900 . ?
C3C C2C 1.410(14) . ?
C3C C4C 1.513(5) . ?
C3C C2C 1.525(10) . ?
C3C H3C1 0.9700 . ?
C3C H3C2 0.9700 . ?
C4C C5C 1.496(4) . ?
C4C H4C3 0.9700 . ?
C4C H4C4 0.9700 . ?
C5C C6C 1.535(4) . ?
C5C H5C 0.9800 . ?
C6C O2C 1.236(4) . ?
C6C O1C 1.264(3) . ?
O3 H1O3 0.74(4) . ?
O3 H2O3 0.97(4) . ?
O4 H1O4 0.73(5) . ?
O4 H2O4 0.82(5) . ?
O5 H1O5 0.78(4) . ?
O5 H2O5 0.96(5) . ?
N1C C1C 1.472(19) . ?
N1C H1C1 0.8600 . ?
N1C H1C2 0.8600 . ?
N2C C1C 1.15(2) . ?
N2C H2C1 0.8600 . ?
N2C H2C2 0.8600 . ?
N3C C2C 1.379(16) . ?
N3C C1C 1.389(17) . ?
N3C H3C 0.8600 . ?
C2C H2C3 0.9700 . ?
C2C H2C4 0.9700 . ?
N1C C1C 1.162(14) . ?
N1C H1C3 0.8600 . ?
N1C H1C4 0.8600 . ?
N2C C1C 1.425(13) . ?
N2C H2C3 0.8600 . ?
N2C H2C4 0.8600 . ?
N3C C2C 1.186(10) . ?
N3C C1C 1.390(14) . ?
N3C H3C3 0.8600 . ?
C2C H2C5 0.9700 . ?
C2C H2C6 0.9700 . ?
